data_7005623
loop_
_publ_author_name
'Lipstman, Sophia'
'Muniappan, Sankar'
'George, Sumod'
'Goldberg, Israel'

_publ_section_title
;
 Framework coordination polymers of tetra(4-carboxyphenyl)porphyrin and
 lanthanide ions in crystalline solids.
;
_journal_issue 30
_journal_name_full 'Dalton transactions (Cambridge, England : 2003)'
_journal_page_first 3273
_journal_page_last 3281
_journal_paper_doi 10.1039/b703698a
_journal_year 2007
_chemical_formula_moiety 'C48 H31 N4 O10 Sm'
_chemical_formula_sum 'C48 H31 N4 O10 Sm'
_chemical_formula_weight 974.12
_chemical_name_systematic
;
?
;
_space_group_IT_number 15
_symmetry_cell_setting monoclinic
_symmetry_space_group_name_Hall '-C 2yc'
_symmetry_space_group_name_H-M 'C 1 2/c 1'
_atom_sites_solution_hydrogens geom
_atom_sites_solution_primary direct
_atom_sites_solution_secondary difmap
_audit_creation_method SHELXL-97
_cell_angle_alpha 90.00
_cell_angle_beta 105.8907(9)
_cell_angle_gamma 90.00
_cell_formula_units_Z 4
_cell_length_a 21.3217(3)
_cell_length_b 26.5463(5)
_cell_length_c 9.63690(10)
_cell_measurement_reflns_used 6127
_cell_measurement_temperature 110(2)
_cell_measurement_theta_max 28.28
_cell_measurement_theta_min 1.41
_cell_volume 5246.16(14)
_computing_cell_refinement Denzo
_computing_data_collection 'Collect, Nonius B.V.'
_computing_data_reduction 'Denzo & Scalepack'
_computing_structure_refinement 'SHELXL-97 (Sheldrick, 1997)'
_computing_structure_solution SIR-97
_diffrn_ambient_temperature 110(2)
_diffrn_detector_area_resol_mean 12.8
_diffrn_measured_fraction_theta_full 0.979
_diffrn_measured_fraction_theta_max 0.979
_diffrn_measurement_device_type 'Nonius KappaCCD'
_diffrn_measurement_method '1 deg. \f & \w scans'
_diffrn_radiation_monochromator graphite
_diffrn_radiation_source 'fine-focus sealed tube'
_diffrn_radiation_type MoK\a
_diffrn_radiation_wavelength 0.71073
_diffrn_reflns_av_R_equivalents 0.0340
_diffrn_reflns_av_sigmaI/netI 0.0292
_diffrn_reflns_limit_h_max 28
_diffrn_reflns_limit_h_min 0
_diffrn_reflns_limit_k_max 34
_diffrn_reflns_limit_k_min 0
_diffrn_reflns_limit_l_max 12
_diffrn_reflns_limit_l_min -12
_diffrn_reflns_number 25368
_diffrn_reflns_theta_full 28.18
_diffrn_reflns_theta_max 28.18
_diffrn_reflns_theta_min 2.28
_diffrn_standards_number 0
_exptl_absorpt_coefficient_mu 1.172
_exptl_absorpt_correction_T_max 0.8918
_exptl_absorpt_correction_T_min 0.7200
_exptl_absorpt_correction_type multi-scan
_exptl_absorpt_process_details 'Blessing, 1995'
_exptl_crystal_colour purple
_exptl_crystal_density_diffrn 1.233
_exptl_crystal_density_method 'not measured'
_exptl_crystal_description prism
_exptl_crystal_F_000 1956
_exptl_crystal_size_max 0.30
_exptl_crystal_size_mid 0.20
_exptl_crystal_size_min 0.10
_refine_diff_density_max 1.724
_refine_diff_density_min -1.276
_refine_diff_density_rms 0.092
_refine_ls_extinction_method none
_refine_ls_goodness_of_fit_ref 1.114
_refine_ls_hydrogen_treatment constr
_refine_ls_matrix_type full
_refine_ls_number_parameters 291
_refine_ls_number_reflns 6316
_refine_ls_number_restraints 0
_refine_ls_restrained_S_all 1.114
_refine_ls_R_factor_all 0.0304
_refine_ls_R_factor_gt 0.0282
_refine_ls_shift/su_max 0.039
_refine_ls_shift/su_mean 0.001
_refine_ls_structure_factor_coef Fsqd
_refine_ls_weighting_details 'calc w=1/[\s^2^(Fo^2^)+(0.0480P)^2^+5.1306P] where P=(Fo^2^+2Fc^2^)/3'
_refine_ls_weighting_scheme calc
_refine_ls_wR_factor_gt 0.0783
_refine_ls_wR_factor_ref 0.0793
_reflns_number_gt 5840
_reflns_number_total 6316
_reflns_threshold_expression >2sigma(I)
_cod_data_source_file b703698a.txt
_cod_data_source_block Compound-2
_cod_original_cell_volume 5246.16(13)
_cod_original_sg_symbol_H-M C2/c
_cod_database_code 7005623

loop_
_symmetry_equiv_pos_as_xyz
'x, y, z'
'-x, y, -z+1/2'
'x+1/2, y+1/2, z'
'-x+1/2, y+1/2, -z+1/2'
'-x, -y, -z'
'x, -y, z-1/2'
'-x+1/2, -y+1/2, -z'
'x+1/2, -y+1/2, z-1/2'

loop_
_atom_site_label
_atom_site_type_symbol
_atom_site_fract_x
_atom_site_fract_y
_atom_site_fract_z
_atom_site_U_iso_or_equiv
_atom_site_adp_type
_atom_site_occupancy
_atom_site_symmetry_multiplicity
_atom_site_calc_flag
_atom_site_refinement_flags
_atom_site_disorder_assembly
_atom_site_disorder_group
Sm Sm 0.5000 0.509876(5) 0.7500 0.01002(6) Uani 1 2 d S . .
C1 C 0.5000 0.18259(11) 0.7500 0.0149(5) Uani 1 2 d S . .
C2 C 0.55369(10) 0.15804(8) 0.8417(2) 0.0157(4) Uani 1 1 d . . .
C3 C 0.61249(11) 0.18192(8) 0.9269(3) 0.0229(5) Uani 1 1 d . . .
H3 H 0.6230 0.2167 0.9267 0.027 Uiso 1 1 calc R . .
C4 C 0.64992(10) 0.14540(9) 1.0072(3) 0.0217(5) Uani 1 1 d . . .
H4 H 0.6914 0.1500 1.0744 0.026 Uiso 1 1 calc R . .
C5 C 0.61555(9) 0.09852(8) 0.9724(2) 0.0136(4) Uani 1 1 d . . .
C6 C 0.63469(9) 0.05257(8) 1.0417(2) 0.0123(4) Uani 1 1 d . . .
C7 C 0.60128(10) 0.00663(7) 1.0050(2) 0.0114(4) Uani 1 1 d . . .
C8 C 0.61753(10) -0.04049(8) 1.0811(2) 0.0157(4) Uani 1 1 d . . .
H8 H 0.6491 -0.0453 1.1711 0.019 Uiso 1 1 calc R . .
C9 C 0.57943(10) -0.07670(8) 1.0005(2) 0.0156(4) Uani 1 1 d . . .
H9 H 0.5787 -0.1114 1.0245 0.019 Uiso 1 1 calc R . .
C10 C 0.54011(9) -0.05269(7) 0.8713(2) 0.0128(4) Uani 1 1 d . . .
C11 C 0.5000 -0.07742(11) 0.7500 0.0150(5) Uani 1 2 d S . .
N12 N 0.55780(8) 0.10712(6) 0.86891(18) 0.0133(3) Uani 1 1 d . . .
H12 H 0.5288 0.0842 0.8276 0.016 Uiso 0.50 1 calc PR . .
N13 N 0.55259(8) -0.00184(7) 0.8814(2) 0.0124(3) Uani 1 1 d . . .
H13 H 0.5327 0.0212 0.8192 0.015 Uiso 0.50 1 calc PR . .
C14 C 0.5000 0.23859(11) 0.7500 0.0161(6) Uani 1 2 d S . .
C15 C 0.50851(14) 0.26530(9) 0.8767(3) 0.0286(5) Uani 1 1 d . . .
H15 H 0.5136 0.2476 0.9648 0.034 Uiso 1 1 calc R . .
C16 C 0.50982(14) 0.31793(9) 0.8774(3) 0.0292(6) Uani 1 1 d . . .
H16 H 0.5175 0.3356 0.9662 0.035 Uiso 1 1 calc R . .
C17 C 0.5000 0.34436(11) 0.7500 0.0154(6) Uani 1 2 d S . .
C18 C 0.5000 0.40047(10) 0.7500 0.0128(5) Uani 1 2 d S . .
O19 O 0.53709(7) 0.42386(5) 0.85600(15) 0.0137(3) Uani 1 1 d . . .
C20 C 0.69896(9) 0.05142(7) 1.1540(2) 0.0128(4) Uani 1 1 d . . .
C21 C 0.70490(10) 0.04289(8) 1.2996(2) 0.0164(4) Uani 1 1 d . . .
H21 H 0.6669 0.0403 1.3326 0.020 Uiso 1 1 calc R . .
C22 C 0.76656(10) 0.03816(8) 1.3973(2) 0.0157(4) Uani 1 1 d . . .
H22 H 0.7702 0.0330 1.4968 0.019 Uiso 1 1 calc R . .
C23 C 0.82260(9) 0.04091(7) 1.3506(2) 0.0124(4) Uani 1 1 d . . .
C24 C 0.81699(9) 0.05200(8) 1.2061(2) 0.0151(4) Uani 1 1 d . . .
H24 H 0.8550 0.0555 1.1737 0.018 Uiso 1 1 calc R . .
C25 C 0.75581(10) 0.05786(8) 1.1100(2) 0.0157(4) Uani 1 1 d . . .
H25 H 0.7524 0.0664 1.0125 0.019 Uiso 1 1 calc R . .
C26 C 0.88857(9) 0.02923(7) 1.4509(2) 0.0118(4) Uani 1 1 d . . .
O27 O 0.93401(7) 0.01739(6) 1.39646(17) 0.0158(3) Uani 1 1 d . . .
O28 O 0.89525(7) 0.03076(6) 1.58509(15) 0.0169(3) Uani 1 1 d . . .
C29 C 0.5000 -0.13368(11) 0.7500 0.0161(6) Uani 1 2 d S . .
C30 C 0.44317(11) -0.16065(9) 0.7427(3) 0.0216(4) Uani 1 1 d . . .
H30 H 0.4038 -0.1430 0.7371 0.026 Uiso 1 1 calc R . .
C31 C 0.44330(12) -0.21315(9) 0.7435(3) 0.0242(5) Uani 1 1 d . . .
H31 H 0.4041 -0.2309 0.7396 0.029 Uiso 1 1 calc R . .
C32 C 0.5000 -0.23981(12) 0.7500 0.0210(6) Uani 1 2 d S . .
C33 C 0.5000 -0.29688(12) 0.7500 0.0239(7) Uani 1 2 d S . .
O34 O 0.45064(10) -0.31913(6) 0.7683(2) 0.0317(4) Uani 1 1 d . . .
H34 H 0.4607 -0.3487 0.7964 0.048 Uiso 0.50 1 calc PR . .
O35 O 0.46964(8) 0.58449(6) 0.86070(16) 0.0216(3) Uani 1 1 d . . .
H35A H 0.4745 0.5784 0.9647 0.032 Uiso 1 1 d R . .
H35B H 0.4452 0.5643 0.8006 0.032 Uiso 1 1 d R . .

loop_
_atom_site_aniso_label
_atom_site_aniso_U_11
_atom_site_aniso_U_22
_atom_site_aniso_U_33
_atom_site_aniso_U_23
_atom_site_aniso_U_13
_atom_site_aniso_U_12
Sm 0.01028(8) 0.00660(9) 0.01043(8) 0.000 -0.00178(5) 0.000
C1 0.0153(13) 0.0079(13) 0.0172(13) 0.000 -0.0029(11) 0.000
C2 0.0173(9) 0.0089(9) 0.0167(10) 0.0014(7) -0.0024(8) -0.0019(7)
C3 0.0203(10) 0.0105(10) 0.0301(12) 0.0010(9) -0.0062(9) -0.0044(8)
C4 0.0151(9) 0.0152(10) 0.0273(11) -0.0002(9) -0.0069(9) -0.0030(8)
C5 0.0098(8) 0.0113(9) 0.0163(9) -0.0002(7) -0.0022(7) -0.0008(7)
C6 0.0092(8) 0.0122(9) 0.0127(9) 0.0010(7) -0.0017(7) 0.0008(7)
C7 0.0091(9) 0.0118(10) 0.0117(9) 0.0018(7) 0.0002(8) 0.0012(7)
C8 0.0158(9) 0.0137(10) 0.0148(9) 0.0032(8) -0.0006(8) 0.0026(7)
C9 0.0169(9) 0.0111(9) 0.0177(10) 0.0040(8) 0.0026(8) 0.0025(7)
C10 0.0131(8) 0.0068(9) 0.0178(9) 0.0010(7) 0.0031(8) 0.0012(7)
C11 0.0164(13) 0.0093(13) 0.0194(14) 0.000 0.0051(11) 0.000
N12 0.0141(8) 0.0060(8) 0.0154(8) 0.0013(6) -0.0031(6) 0.0003(6)
N13 0.0104(8) 0.0099(8) 0.0149(9) 0.0011(6) 0.0001(7) 0.0012(6)
C14 0.0178(13) 0.0097(14) 0.0159(13) 0.000 -0.0037(11) 0.000
C15 0.0550(16) 0.0099(11) 0.0174(11) 0.0023(8) 0.0041(11) -0.0022(10)
C16 0.0567(16) 0.0100(11) 0.0174(11) -0.0016(8) 0.0044(11) -0.0026(10)
C17 0.0198(13) 0.0056(13) 0.0171(14) 0.000 -0.0012(11) 0.000
C18 0.0154(12) 0.0068(13) 0.0157(13) 0.000 0.0032(11) 0.000
O19 0.0158(6) 0.0100(7) 0.0128(6) -0.0003(5) -0.0003(6) -0.0002(5)
C20 0.0105(8) 0.0104(9) 0.0144(9) -0.0002(7) -0.0017(7) 0.0005(7)
C21 0.0108(8) 0.0212(11) 0.0157(9) 0.0038(8) 0.0010(8) 0.0017(7)
C22 0.0140(9) 0.0208(11) 0.0103(9) 0.0030(8) -0.0001(7) 0.0030(8)
C23 0.0108(8) 0.0118(9) 0.0116(9) 0.0002(7) -0.0023(7) 0.0025(7)
C24 0.0118(8) 0.0188(10) 0.0137(9) 0.0021(8) 0.0017(7) 0.0019(7)
C25 0.0149(9) 0.0197(10) 0.0099(8) 0.0030(8) -0.0007(7) 0.0045(8)
C26 0.0110(8) 0.0083(9) 0.0131(9) 0.0007(7) -0.0021(7) -0.0012(7)
O27 0.0098(6) 0.0187(8) 0.0170(7) -0.0002(6) 0.0005(6) 0.0031(5)
O28 0.0147(6) 0.0228(8) 0.0098(6) 0.0011(6) -0.0024(5) 0.0027(6)
C29 0.0241(14) 0.0083(13) 0.0142(13) 0.000 0.0025(11) 0.000
C30 0.0230(11) 0.0140(11) 0.0274(11) -0.0002(9) 0.0064(9) -0.0021(8)
C31 0.0310(12) 0.0137(11) 0.0282(12) 0.0001(9) 0.0085(10) -0.0058(9)
C32 0.0379(18) 0.0115(15) 0.0124(13) 0.000 0.0050(13) 0.000
C33 0.0442(19) 0.0117(14) 0.0148(14) 0.000 0.0065(14) 0.000
O34 0.0484(11) 0.0118(8) 0.0372(10) 0.0030(7) 0.0155(9) -0.0020(7)
O35 0.0410(9) 0.0114(7) 0.0115(7) -0.0027(6) 0.0058(7) 0.0020(7)

loop_
_atom_type_symbol
_atom_type_description
_atom_type_scat_dispersion_real
_atom_type_scat_dispersion_imag
_atom_type_scat_source
C C 0.0033 0.0016 'International Tables Vol C Tables 4.2.6.8 and 6.1.1.4'
H H 0.0000 0.0000 'International Tables Vol C Tables 4.2.6.8 and 6.1.1.4'
N N 0.0061 0.0033 'International Tables Vol C Tables 4.2.6.8 and 6.1.1.4'
O O 0.0106 0.0060 'International Tables Vol C Tables 4.2.6.8 and 6.1.1.4'
Sm Sm -0.1638 3.4418 'International Tables Vol C Tables 4.2.6.8 and 6.1.1.4'

loop_
_geom_angle_atom_site_label_1
_geom_angle_atom_site_label_2
_geom_angle_atom_site_label_3
_geom_angle
_geom_angle_site_symmetry_1
_geom_angle_site_symmetry_3
_geom_angle_publ_flag
O27 Sm O27 144.32(8) 7_657 8_455 ?
O27 Sm O35 73.30(5) 7_657 2_656 ?
O27 Sm O35 142.07(5) 8_455 2_656 ?
O27 Sm O35 142.07(5) 7_657 . ?
O27 Sm O35 73.30(5) 8_455 . ?
O35 Sm O35 70.16(7) 2_656 . ?
O27 Sm O28 82.49(5) 7_657 4_657 ?
O27 Sm O28 105.72(5) 8_455 4_657 ?
O35 Sm O28 78.01(5) 2_656 4_657 ?
O35 Sm O28 80.42(6) . 4_657 ?
O27 Sm O28 105.72(5) 7_657 3_454 ?
O27 Sm O28 82.48(5) 8_455 3_454 ?
O35 Sm O28 80.42(6) 2_656 3_454 ?
O35 Sm O28 78.01(5) . 3_454 ?
O28 Sm O28 153.57(8) 4_657 3_454 ?
O27 Sm O19 78.10(5) 7_657 . ?
O27 Sm O19 69.81(5) 8_455 . ?
O35 Sm O19 145.31(5) 2_656 . ?
O35 Sm O19 130.57(5) . . ?
O28 Sm O19 79.18(5) 4_657 . ?
O28 Sm O19 126.81(5) 3_454 . ?
O27 Sm O19 69.81(5) 7_657 2_656 ?
O27 Sm O19 78.10(5) 8_455 2_656 ?
O35 Sm O19 130.57(5) 2_656 2_656 ?
O35 Sm O19 145.31(5) . 2_656 ?
O28 Sm O19 126.82(5) 4_657 2_656 ?
O28 Sm O19 79.17(5) 3_454 2_656 ?
O19 Sm O19 51.75(6) . 2_656 ?
O27 Sm C18 72.16(4) 7_657 . ?
O27 Sm C18 72.16(4) 8_455 . ?
O35 Sm C18 144.92(4) 2_656 . ?
O35 Sm C18 144.92(4) . . ?
O28 Sm C18 103.22(4) 4_657 . ?
O28 Sm C18 103.22(4) 3_454 . ?
O19 Sm C18 25.88(3) . . ?
O19 Sm C18 25.88(3) 2_656 . ?
O27 Sm H35B 148.2 7_657 . ?
O27 Sm H35B 66.0 8_455 . ?
O35 Sm H35B 76.2 2_656 . ?
O35 Sm H35B 19.4 . . ?
O28 Sm H35B 99.8 4_657 . ?
O28 Sm H35B 60.0 3_454 . ?
O19 Sm H35B 133.7 . . ?
O19 Sm H35B 127.6 2_656 . ?
C18 Sm H35B 136.3 . . ?
C2 C1 C2 124.6(3) . 2_656 ?
C2 C1 C14 117.72(14) . . ?
C2 C1 C14 117.73(13) 2_656 . ?
N12 C2 C1 125.17(19) . . ?
N12 C2 C3 108.86(17) . . ?
C1 C2 C3 125.9(2) . . ?
C4 C3 C2 107.13(19) . . ?
C4 C3 H3 126.4 . . ?
C2 C3 H3 126.4 . . ?
C3 C4 C5 107.65(18) . . ?
C3 C4 H4 126.2 . . ?
C5 C4 H4 126.2 . . ?
N12 C5 C6 125.33(18) . . ?
N12 C5 C4 108.89(18) . . ?
C6 C5 C4 125.54(18) . . ?
C5 C6 C7 125.07(18) . . ?
C5 C6 C20 116.97(17) . . ?
C7 C6 C20 117.68(17) . . ?
N13 C7 C6 124.94(18) . . ?
N13 C7 C8 108.63(18) . . ?
C6 C7 C8 126.04(19) . . ?
C9 C8 C7 107.46(18) . . ?
C9 C8 H8 126.3 . . ?
C7 C8 H8 126.3 . . ?
C8 C9 C10 107.22(18) . . ?
C8 C9 H9 126.4 . . ?
C10 C9 H9 126.4 . . ?
N13 C10 C11 125.4(2) . . ?
N13 C10 C9 108.47(18) . . ?
C11 C10 C9 125.9(2) . . ?
C10 C11 C10 124.4(3) 2_656 . ?
C10 C11 C29 117.80(13) 2_656 . ?
C10 C11 C29 117.81(13) . . ?
C2 N12 C5 107.40(16) . . ?
C2 N12 H12 126.3 . . ?
C5 N12 H12 126.3 . . ?
C7 N13 C10 108.02(17) . . ?
C7 N13 H13 126.0 . . ?
C10 N13 H13 126.0 . . ?
C15 C14 C15 118.2(3) 2_656 . ?
C15 C14 C1 120.90(14) 2_656 . ?
C15 C14 C1 120.90(14) . . ?
C14 C15 C16 121.0(2) . . ?
C14 C15 H15 119.5 . . ?
C16 C15 H15 119.5 . . ?
C17 C16 C15 120.4(2) . . ?
C17 C16 H16 119.8 . . ?
C15 C16 H16 119.8 . . ?
C16 C17 C16 118.8(3) . 2_656 ?
C16 C17 C18 120.58(14) . . ?
C16 C17 C18 120.58(14) 2_656 . ?
O19 C18 O19 121.4(3) . 2_656 ?
O19 C18 C17 119.28(13) . . ?
O19 C18 C17 119.28(13) 2_656 . ?
O19 C18 Sm 60.72(13) . . ?
O19 C18 Sm 60.72(13) 2_656 . ?
C17 C18 Sm 180.000(1) . . ?
C18 O19 Sm 93.40(13) . . ?
C21 C20 C25 118.52(18) . . ?
C21 C20 C6 123.01(17) . . ?
C25 C20 C6 118.44(17) . . ?
C20 C21 C22 120.21(18) . . ?
C20 C21 H21 119.9 . . ?
C22 C21 H21 119.9 . . ?
C23 C22 C21 120.68(18) . . ?
C23 C22 H22 119.7 . . ?
C21 C22 H22 119.7 . . ?
C22 C23 C24 119.23(18) . . ?
C22 C23 C26 121.09(17) . . ?
C24 C23 C26 119.59(17) . . ?
C25 C24 C23 119.86(18) . . ?
C25 C24 H24 120.1 . . ?
C23 C24 H24 120.1 . . ?
C24 C25 C20 121.24(18) . . ?
C24 C25 H25 119.4 . . ?
C20 C25 H25 119.4 . . ?
O27 C26 O28 123.36(18) . . ?
O27 C26 C23 118.28(17) . . ?
O28 C26 C23 118.35(17) . . ?
C26 O27 Sm 167.30(14) . 7_657 ?
C26 O28 Sm 119.31(12) . 3_546 ?
C30 C29 C30 118.1(3) 2_656 . ?
C30 C29 C11 120.95(14) 2_656 . ?
C30 C29 C11 120.94(14) . . ?
C29 C30 C31 120.9(2) . . ?
C29 C30 H30 119.6 . . ?
C31 C30 H30 119.6 . . ?
C32 C31 C30 120.7(2) . . ?
C32 C31 H31 119.6 . . ?
C30 C31 H31 119.6 . . ?
C31 C32 C31 118.6(3) 2_656 . ?
C31 C32 C33 120.68(15) 2_656 . ?
C31 C32 C33 120.67(15) . . ?
O34 C33 O34 124.1(3) 2_656 . ?
O34 C33 C32 117.95(16) 2_656 . ?
O34 C33 C32 117.95(16) . . ?
C33 O34 H34 109.5 . . ?
Sm O35 H35A 110.2 . . ?
Sm O35 H35B 51.3 . . ?
H35A O35 H35B 117.3 . . ?

loop_
_geom_bond_atom_site_label_1
_geom_bond_atom_site_label_2
_geom_bond_distance
_geom_bond_site_symmetry_2
_geom_bond_publ_flag
Sm O27 2.3629(15) 7_657 ?
Sm O27 2.3631(15) 8_455 ?
Sm O35 2.4203(15) 2_656 ?
Sm O35 2.4204(15) . ?
Sm O28 2.4243(14) 4_657 ?
Sm O28 2.4244(14) 3_454 ?
Sm O19 2.5377(14) . ?
Sm O19 2.5377(14) 2_656 ?
Sm C18 2.904(3) . ?
Sm H35B 2.0011 . ?
C1 C2 1.401(2) . ?
C1 C2 1.401(2) 2_656 ?
C1 C14 1.487(4) . ?
C2 N12 1.375(3) . ?
C2 C3 1.444(3) . ?
C3 C4 1.356(3) . ?
C3 H3 0.9500 . ?
C4 C5 1.437(3) . ?
C4 H4 0.9500 . ?
C5 N12 1.375(2) . ?
C5 C6 1.397(3) . ?
C6 C7 1.408(3) . ?
C6 C20 1.496(3) . ?
C7 N13 1.367(3) . ?
C7 C8 1.443(3) . ?
C8 C9 1.357(3) . ?
C8 H8 0.9500 . ?
C9 C10 1.445(3) . ?
C9 H9 0.9500 . ?
C10 N13 1.374(3) . ?
C10 C11 1.407(2) . ?
C11 C10 1.407(2) 2_656 ?
C11 C29 1.494(4) . ?
N12 H12 0.8800 . ?
N13 H13 0.8800 . ?
C14 C15 1.381(3) 2_656 ?
C14 C15 1.381(3) . ?
C15 C16 1.397(3) . ?
C15 H15 0.9500 . ?
C16 C17 1.380(3) . ?
C16 H16 0.9500 . ?
C17 C16 1.380(3) 2_656 ?
C17 C18 1.489(4) . ?
C18 O19 1.270(2) . ?
C18 O19 1.270(2) 2_656 ?
C20 C21 1.392(3) . ?
C20 C25 1.400(3) . ?
C21 C22 1.398(3) . ?
C21 H21 0.9500 . ?
C22 C23 1.390(3) . ?
C22 H22 0.9500 . ?
C23 C24 1.396(3) . ?
C23 C26 1.505(3) . ?
C24 C25 1.386(3) . ?
C24 H24 0.9500 . ?
C25 H25 0.9500 . ?
C26 O27 1.261(2) . ?
C26 O28 1.263(2) . ?
O27 Sm 2.3629(15) 7_657 ?
O28 Sm 2.4243(14) 3_546 ?
C29 C30 1.392(3) 2_656 ?
C29 C30 1.392(3) . ?
C30 C31 1.394(3) . ?
C30 H30 0.9500 . ?
C31 C32 1.387(3) . ?
C31 H31 0.9500 . ?
C32 C31 1.387(3) 2_656 ?
C32 C33 1.515(4) . ?
C33 O34 1.260(2) 2_656 ?
C33 O34 1.260(2) . ?
O34 H34 0.8400 . ?
O35 H35A 0.9920 . ?
O35 H35B 0.8532 . ?
